data_1508173
loop_
_publ_author_name
'Kissel, Patrick'
'Erni, Rolf'
'Schweizer, W. Bernd'
'Rossell, Marta D.'
'King, Benjamin T.'
'Bauer, Thomas'
'G\"otzinger, Stephan'
'Schl\"uter, A Dieter'
'Sakamoto, Junji'

_publ_section_title
;
 A two-dimensional polymer prepared by organic synthesis.
;
_journal_issue 4
_journal_name_full 'Nature chemistry'
_journal_page_first 287
_journal_page_last 291
_journal_paper_doi 10.1038/nchem.1265
_journal_volume 4
_journal_year 2012
_chemical_compound_source 'MAT ETH Zurich'
_chemical_formula_moiety 'C144 H110 Cl2 O6 '
_chemical_formula_sum 'C144 H110 Cl2 O6'
_chemical_formula_weight 2007.364
_chemical_name_systematic
;
 ?
;
_space_group_IT_number 2
_symmetry_cell_setting triclinic
_symmetry_space_group_name_Hall '-P 1'
_symmetry_space_group_name_H-M 'P -1'
_atom_sites_solution_primary 'charge flipping'
_atom_sites_solution_secondary difmap
_cell_angle_alpha 61.234(2)
_cell_angle_beta 88.2978(12)
_cell_angle_gamma 89.8086(14)
_cell_formula_units_Z 2
_cell_length_a 12.5392(4)
_cell_length_b 21.8440(5)
_cell_length_c 22.5292(6)
_cell_measurement_reflns_used 46867
_cell_measurement_temperature 100
_cell_measurement_theta_max 25.350
_cell_measurement_theta_min 2.910
_cell_volume 5406.5(3)
_computing_cell_refinement 'HKL Scalepack (Otwinowski & Minor 1997)'
_computing_data_collection KappaCCD
_computing_data_reduction 'Denzo and Scalepak (Otwinowski & Minor, 1997)'
_computing_structure_refinement 'SHELXL-97 (Sheldrick, 2008)'
_computing_structure_solution 'OLEX2 (Dolomanov, 2009)'
_diffrn_ambient_temperature 100
_diffrn_measured_fraction_theta_full 0.962
_diffrn_measured_fraction_theta_max 0.962
_diffrn_measurement_device KappaCCD
_diffrn_measurement_method CCD
_diffrn_orient_matrix_type X=UH
_diffrn_orient_matrix_UB_11 0.06653
_diffrn_orient_matrix_UB_12 0.01717
_diffrn_orient_matrix_UB_13 -0.04057
_diffrn_orient_matrix_UB_21 -0.01181
_diffrn_orient_matrix_UB_22 0.05087
_diffrn_orient_matrix_UB_23 0.00088
_diffrn_orient_matrix_UB_31 0.02655
_diffrn_orient_matrix_UB_32 -0.01954
_diffrn_orient_matrix_UB_33 0.03847
_diffrn_radiation_source 'fine-focus sealed tube'
_diffrn_radiation_type ' MoK\a'
_diffrn_radiation_wavelength_id all
_diffrn_reflns_av_R_equivalents 0.153
_diffrn_reflns_limit_h_max 14
_diffrn_reflns_limit_h_min -15
_diffrn_reflns_limit_k_max 26
_diffrn_reflns_limit_k_min -26
_diffrn_reflns_limit_l_max 27
_diffrn_reflns_limit_l_min -27
_diffrn_reflns_number 33553
_diffrn_reflns_theta_full 25.39
_diffrn_reflns_theta_max 25.39
_diffrn_reflns_theta_min 4.86
_exptl_absorpt_coefficient_mu 0.121
_exptl_absorpt_correction_type none
_exptl_crystal_colour Colourless
_exptl_crystal_density_diffrn 1.233
_exptl_crystal_density_method 'not measured'
_exptl_crystal_description rod
_exptl_crystal_F_000 2112.0
_exptl_crystal_size_max .27
_exptl_crystal_size_mid .045
_exptl_crystal_size_min .03
_refine_diff_density_max 0.454
_refine_diff_density_min -0.440
_refine_diff_density_rms 0.059
_refine_ls_extinction_method none
_refine_ls_goodness_of_fit_ref 1.110
_refine_ls_hydrogen_treatment mixed
_refine_ls_matrix_type fullcycle
_refine_ls_number_parameters 1685
_refine_ls_number_reflns 19142
_refine_ls_number_restraints 0
_refine_ls_restrained_S_all 1.110
_refine_ls_R_factor_all 0.1850
_refine_ls_R_factor_gt 0.0949
_refine_ls_shift/su_max 0.058
_refine_ls_shift/su_mean 0.001
_refine_ls_structure_factor_coef Fsqd
_refine_ls_weighting_details 'calc w=1/[\s^2^(Fo^2^)+ (0.1000P)^2^+0.0000P] where P=(Fo^2^+2Fc^2^)/3'
_refine_ls_weighting_scheme calc
_refine_ls_wR_factor_gt 0.2042
_refine_ls_wR_factor_ref 0.2533
_reflns_number_gt 9918
_reflns_number_total 19142
_reflns_threshold_expression >2sigma(I)
_cod_data_source_file nchem.1265-s3.cif
_cod_data_source_block B
_cod_depositor_comments
;
The following automatic conversions were performed:

'_symmetry_cell_setting' value 'Triclinic' changed to 'triclinic'
according to /home/saulius/struct/CIF-dictionaries/cif_core.dic
dictionary named 'cif_core.dic' version 2.4.1 from 2010-06-29.

Automatic conversion script
Id: cif_fix_values 1891 2012-01-12 08:04:46Z andrius 
;
_cod_original_sg_symbol_H-M 'P -1          '
_cod_original_formula_sum 'C144 H110 Cl2 O6 '
_cod_database_code 1508173

loop_
_symmetry_equiv_pos_as_xyz
+X,+Y,+Z
-X,-Y,-Z

loop_
_atom_site_label
_atom_site_type_symbol
_atom_site_fract_x
_atom_site_fract_y
_atom_site_fract_z
_atom_site_U_iso_or_equiv
_atom_site_adp_type
_atom_site_occupancy
_atom_site_symmetry_multiplicity
_atom_site_calc_flag
_atom_site_refinement_flags
O1 O 0.3657(2) 0.13446(18) 0.52223(16) 0.0304(7) Uani 1 1 d .
O2 O 0.3231(3) 0.24818(19) 0.47855(18) 0.0400(8) Uani 1 1 d .
O3 O 0.3190(3) -0.01603(19) 0.77099(18) 0.0408(9) Uani 1 1 d .
O4 O 0.3502(3) 0.03382(18) 0.83597(15) 0.0309(7) Uani 1 1 d .
O5 O 0.3035(3) 0.2866(2) 0.73867(18) 0.0453(9) Uani 1 1 d .
O6 O 0.3509(2) 0.35465(17) 0.62865(16) 0.0301(7) Uani 1 1 d .
C1 C -0.1652(4) -0.0334(3) 0.6524(2) 0.0316(11) Uani 1 1 d .
C2 C -0.1119(4) -0.0540(3) 0.7127(3) 0.0329(11) Uani 1 1 d .
C3 C -0.0060(4) -0.0350(3) 0.7110(3) 0.0396(12) Uani 1 1 d .
C4 C 0.0455(4) 0.0052(3) 0.6484(2) 0.0314(11) Uani 1 1 d .
C5 C -0.0045(4) 0.0257(3) 0.5876(2) 0.0293(10) Uani 1 1 d .
C6 C -0.1107(4) 0.0055(3) 0.5899(2) 0.0295(10) Uani 1 1 d .
C7 C -0.2763(4) -0.0504(3) 0.6555(2) 0.0320(11) Uani 1 1 d .
C8 C -0.3710(4) -0.0614(3) 0.6591(2) 0.0341(11) Uani 1 1 d .
C9 C -0.4836(4) -0.0726(3) 0.6600(2) 0.0304(11) Uani 1 1 d .
C10 C -0.5369(4) -0.0432(3) 0.6004(3) 0.0379(12) Uani 1 1 d .
C11 C -0.6457(4) -0.0536(3) 0.5981(3) 0.0370(12) Uani 1 1 d .
C12 C -0.7048(4) -0.0926(3) 0.6564(3) 0.0376(12) Uani 1 1 d .
C13 C -0.6548(4) -0.1233(3) 0.7209(3) 0.0311(11) Uani 1 1 d .
C14 C -0.5421(4) -0.1138(3) 0.7233(3) 0.0314(11) Uani 1 1 d .
C15 C -0.4925(4) -0.1450(3) 0.7854(2) 0.0287(10) Uani 1 1 d .
C16 C -0.5516(4) -0.1869(3) 0.8460(2) 0.0298(10) Uani 1 1 d .
C17 C -0.6647(4) -0.1955(3) 0.8439(3) 0.0314(11) Uani 1 1 d .
C18 C -0.7120(4) -0.1630(3) 0.7810(3) 0.0356(12) Uani 1 1 d .
C19 C -0.7231(4) -0.2376(3) 0.9049(3) 0.0378(12) Uani 1 1 d .
C20 C -0.6755(4) -0.2707(3) 0.9651(3) 0.0394(13) Uani 1 1 d .
C21 C -0.5638(4) -0.2643(3) 0.9690(3) 0.0370(12) Uani 1 1 d .
C22 C -0.5027(4) -0.2234(3) 0.9115(2) 0.0305(11) Uani 1 1 d .
C23 C -0.3887(4) -0.2190(3) 0.9184(2) 0.0324(11) Uani 1 1 d .
C24 C -0.2960(4) -0.2200(3) 0.9310(2) 0.0291(10) Uani 1 1 d .
C25 C -0.1883(4) -0.2230(3) 0.9525(2) 0.0289(10) Uani 1 1 d .
C26 C -0.1425(4) -0.2868(3) 0.9942(2) 0.0318(11) Uani 1 1 d .
C27 C -0.0402(4) -0.2911(3) 1.0177(2) 0.0306(11) Uani 1 1 d .
C28 C 0.0152(4) -0.2288(3) 0.9996(2) 0.0300(10) Uani 1 1 d .
C29 C -0.0286(4) -0.1638(3) 0.9575(2) 0.0278(10) Uani 1 1 d .
C30 C -0.1308(4) -0.1612(3) 0.9335(2) 0.0302(10) Uani 1 1 d .
C31 C 0.0101(6) -0.3596(3) 1.0632(3) 0.0418(13) Uani 1 1 d .
C32 C 0.0324(4) -0.0982(3) 0.9387(2) 0.0279(10) Uani 1 1 d .
C33 C 0.1429(4) -0.0958(3) 0.9283(2) 0.0267(10) Uani 1 1 d .
C34 C 0.2004(4) -0.0339(3) 0.9075(2) 0.0273(10) Uani 1 1 d .
C35 C 0.1469(4) 0.0259(3) 0.8981(2) 0.0257(10) Uani 1 1 d .
C36 C 0.0355(3) 0.0259(2) 0.9068(2) 0.0247(9) Uani 1 1 d .
C37 C -0.0197(4) -0.0370(3) 0.9278(2) 0.0275(10) Uani 1 1 d .
C38 C -0.0204(4) 0.0917(3) 0.8917(2) 0.0273(10) Uani 1 1 d .
C39 C 0.0276(4) 0.1567(3) 0.8488(2) 0.0310(11) Uani 1 1 d .
C40 C -0.0228(4) 0.2188(3) 0.8320(2) 0.0327(11) Uani 1 1 d .
C41 C -0.1250(4) 0.2176(3) 0.8579(2) 0.0308(10) Uani 1 1 d .
C42 C -0.1763(4) 0.1536(3) 0.9011(2) 0.0290(10) Uani 1 1 d .
C43 C -0.1222(4) 0.0917(3) 0.9182(2) 0.0291(10) Uani 1 1 d .
C44 C 0.0299(5) 0.2879(3) 0.7833(3) 0.0405(13) Uani 1 1 d .
C45 C -0.2857(4) 0.1528(3) 0.9231(2) 0.0290(10) Uani 1 1 d .
C46 C -0.3785(4) 0.1528(3) 0.9340(3) 0.0343(11) Uani 1 1 d .
C47 C -0.4929(4) 0.1511(3) 0.9421(3) 0.0331(11) Uani 1 1 d .
C48 C 0.0522(4) 0.0721(2) 0.5216(2) 0.0277(10) Uani 1 1 d .
C49 C 0.1633(4) 0.0819(3) 0.5184(2) 0.0288(10) Uani 1 1 d .
C50 C 0.2171(4) 0.1278(3) 0.4588(2) 0.0279(10) Uani 1 1 d .
C51 C 0.1598(4) 0.1648(3) 0.4002(3) 0.0293(10) Uani 1 1 d .
C52 C 0.0503(4) 0.1563(3) 0.4010(2) 0.0285(10) Uani 1 1 d .
C53 C -0.0024(4) 0.1095(3) 0.4617(2) 0.0290(10) Uani 1 1 d .
C54 C 0.3368(4) 0.1382(3) 0.4583(3) 0.0335(11) Uani 1 1 d .
C55 C 0.3467(4) 0.1937(3) 0.5260(2) 0.0289(10) Uani 1 1 d .
C56 C 0.3532(4) 0.1822(3) 0.5967(2) 0.0290(10) Uani 1 1 d .
C57 C 0.3528(4) 0.1154(3) 0.6526(2) 0.0287(10) Uani 1 1 d .
C58 C 0.3484(4) 0.1073(3) 0.7180(2) 0.0292(10) Uani 1 1 d .
C59 C 0.3442(4) 0.1656(3) 0.7274(2) 0.0296(10) Uani 1 1 d .
C60 C 0.3445(4) 0.2329(3) 0.6710(2) 0.0306(11) Uani 1 1 d .
C61 C 0.3495(4) 0.2405(3) 0.6064(3) 0.0327(11) Uani 1 1 d .
C62 C -0.0111(4) 0.1985(3) 0.3394(2) 0.0283(10) Uani 1 1 d .
C63 C 0.3308(4) 0.2925(3) 0.6845(2) 0.0308(11) Uani 1 1 d .
C64 C 0.3382(4) 0.0350(3) 0.7763(2) 0.0326(11) Uani 1 1 d .
C65 C 0.3201(4) -0.0313(3) 0.8959(3) 0.0316(11) Uani 1 1 d .
C66 C 0.3149(4) 0.4151(3) 0.6342(3) 0.0318(11) Uani 1 1 d .
C67 C 0.1958(4) 0.4231(3) 0.6266(2) 0.0305(11) Uani 1 1 d .
C68 C 0.1459(4) 0.4056(3) 0.5828(2) 0.0305(11) Uani 1 1 d .
C69 C 0.0354(4) 0.4111(3) 0.5752(2) 0.0299(10) Uani 1 1 d .
C70 C -0.0234(4) 0.4346(3) 0.6139(2) 0.0284(10) Uani 1 1 d .
C71 C 0.0260(4) 0.4513(2) 0.6593(2) 0.0269(10) Uani 1 1 d .
C72 C 0.1358(4) 0.4461(2) 0.6649(2) 0.0279(10) Uani 1 1 d .
C73 C -0.0165(4) 0.3911(3) 0.5282(2) 0.0281(10) Uani 1 1 d .
C74 C -0.1243(4) 0.4045(3) 0.5127(2) 0.0313(11) Uani 1 1 d .
C75 C -0.1711(4) 0.3842(3) 0.4685(2) 0.0299(10) Uani 1 1 d .
C76 C -0.1103(4) 0.3522(3) 0.4387(3) 0.0346(11) Uani 1 1 d .
C77 C -0.0029(4) 0.3384(3) 0.4538(2) 0.0329(11) Uani 1 1 d .
C78 C 0.0422(4) 0.3580(3) 0.4977(3) 0.0348(11) Uani 1 1 d .
C79 C 0.0610(4) 0.2977(3) 0.4266(3) 0.0462(14) Uani 1 1 d .
C80 C -0.2831(4) 0.3947(3) 0.4557(3) 0.0355(12) Uani 1 1 d .
C81 C -0.3767(4) 0.4005(3) 0.4460(2) 0.0317(11) Uani 1 1 d .
C82 C -0.4887(4) 0.4123(3) 0.4341(2) 0.0309(11) Uani 1 1 d .
C83 C -0.5465(4) 0.4419(3) 0.4660(3) 0.0357(12) Uani 1 1 d .
C84 C -0.6555(4) 0.4586(3) 0.4529(3) 0.0381(12) Uani 1 1 d .
C85 C -0.7063(4) 0.4419(3) 0.4093(3) 0.0364(12) Uani 1 1 d .
C86 C -0.6511(4) 0.4087(3) 0.3769(2) 0.0300(10) Uani 1 1 d .
C87 C -0.5402(4) 0.3932(3) 0.3889(2) 0.0280(10) Uani 1 1 d .
C88 C -0.7025(4) 0.3891(3) 0.3345(3) 0.0334(11) Uani 1 1 d .
C89 C -0.0389(4) 0.4692(2) 0.7058(2) 0.0282(10) Uani 1 1 d .
C90 C -0.1410(4) 0.4410(3) 0.7289(2) 0.0268(10) Uani 1 1 d .
C91 C -0.1992(4) 0.4544(3) 0.7752(2) 0.0293(10) Uani 1 1 d .
C92 C -0.1517(4) 0.4938(3) 0.8011(3) 0.0310(11) Uani 1 1 d .
C93 C -0.0510(4) 0.5225(3) 0.7794(2) 0.0333(11) Uani 1 1 d .
C94 C 0.0050(4) 0.5106(3) 0.7308(2) 0.0303(10) Uani 1 1 d .
C95 C -0.3089(4) 0.4321(3) 0.7927(2) 0.0335(11) Uani 1 1 d .
C96 C -0.0005(5) 0.5670(4) 0.8065(4) 0.0459(14) Uani 1 1 d .
C97 C -0.4028(4) 0.4186(3) 0.8021(2) 0.0319(11) Uani 1 1 d .
C98 C -0.4857(4) 0.3601(2) 0.3568(2) 0.0271(10) Uani 1 1 d .
C99 C -0.5383(4) 0.3414(2) 0.3141(2) 0.0296(10) Uani 1 1 d .
C100 C -0.6502(4) 0.3555(3) 0.3032(2) 0.0308(11) Uani 1 1 d .
C101 C -0.7043(4) 0.3342(3) 0.2610(3) 0.0380(12) Uani 1 1 d .
C102 C -0.6501(5) 0.3020(3) 0.2305(3) 0.0407(13) Uani 1 1 d .
C103 C -0.5409(4) 0.2901(3) 0.2394(3) 0.0364(12) Uani 1 1 d .
C104 C -0.4850(4) 0.3082(3) 0.2800(2) 0.0306(11) Uani 1 1 d .
C105 C -0.3712(4) 0.2951(3) 0.2867(2) 0.0286(10) Uani 1 1 d .
C106 C -0.2784(4) 0.2817(3) 0.2876(2) 0.0307(11) Uani 1 1 d .
C107 C -0.1704(4) 0.2621(3) 0.2842(2) 0.0303(10) Uani 1 1 d .
C108 C 0.0336(4) 0.2176(3) 0.2743(2) 0.0292(10) Uani 1 1 d .
C109 C -0.1220(4) 0.2804(3) 0.2212(2) 0.0301(11) Uani 1 1 d .
C110 C -0.1132(4) 0.2215(3) 0.3436(2) 0.0305(11) Uani 1 1 d .
C111 C -0.5465(4) 0.0883(3) 0.9800(3) 0.0369(12) Uani 1 1 d .
C112 C -0.6592(4) 0.0839(3) 0.9845(3) 0.0366(12) Uani 1 1 d .
C113 C -0.7183(4) 0.1424(3) 0.9523(3) 0.0349(12) Uani 1 1 d .
C114 C -0.6685(4) 0.2096(3) 0.9153(2) 0.0293(10) Uani 1 1 d .
C115 C -0.5534(4) 0.2149(3) 0.9090(2) 0.0283(10) Uani 1 1 d .
C116 C -0.5047(4) 0.2806(3) 0.8725(2) 0.0290(10) Uani 1 1 d .
C117 C -0.5650(4) 0.3414(3) 0.8453(2) 0.0285(10) Uani 1 1 d .
C118 C -0.5177(4) 0.4105(3) 0.8097(2) 0.0309(11) Uani 1 1 d .
C119 C -0.5788(4) 0.4683(3) 0.7856(3) 0.0358(11) Uani 1 1 d .
C120 C -0.6920(4) 0.4630(3) 0.7940(3) 0.0385(12) Uani 1 1 d .
C121 C -0.7400(4) 0.3990(3) 0.8266(2) 0.0358(12) Uani 1 1 d .
C122 C -0.6802(4) 0.3367(3) 0.8523(2) 0.0306(11) Uani 1 1 d .
C123 C -0.7271(4) 0.2707(3) 0.8863(2) 0.0324(11) Uani 1 1 d .
C124 C -0.0210(4) 0.2578(3) 0.2155(2) 0.0293(10) Uani 1 1 d .
C125 C 0.0295(5) 0.2757(4) 0.1476(3) 0.0411(13) Uani 1 1 d .
C126 C 0.0511(4) -0.0556(3) 0.7768(3) 0.0467(14) Uani 1 1 d .
Cl1 Cl -0.81101(16) -0.42634(10) 0.95909(10) 0.0727(5) Uani 1 1 d .
Cl2 Cl -0.77318(17) -0.58356(9) 1.06475(9) 0.0695(5) Uani 1 1 d .
C127 C -0.6979(5) -0.4685(3) 0.9513(3) 0.0533(16) Uani 1 1 d .
C128 C -0.6242(6) -0.4334(4) 0.8996(3) 0.0566(16) Uani 1 1 d .
C129 C -0.5345(6) -0.4667(4) 0.8933(4) 0.0617(18) Uani 1 1 d .
C130 C -0.5200(7) -0.5364(4) 0.9397(4) 0.0622(18) Uani 1 1 d .
C131 C -0.5926(6) -0.5731(4) 0.9916(3) 0.0570(16) Uani 1 1 d .
C132 C -0.6827(6) -0.5396(3) 0.9981(3) 0.0520(15) Uani 1 1 d .
C133 C 1.0541(6) 0.1763(6) 0.6682(5) 0.081(2) Uani 1 1 d .
C134 C 0.9376(8) 0.1642(8) 0.6667(6) 0.114(4) Uani 1 1 d .
C135 C 0.8951(6) 0.1795(4) 0.6019(4) 0.0670(19) Uani 1 1 d .
C136 C 0.7812(6) 0.1685(5) 0.5934(4) 0.080(2) Uani 1 1 d .
C137 C 0.7448(6) 0.1799(5) 0.5275(4) 0.072(2) Uani 1 1 d .
C138 C 0.6316(7) 0.1693(8) 0.5196(6) 0.118(4) Uani 1 1 d .
C139 C 0.3718(8) -0.3338(5) 0.3163(5) 0.089(3) Uani 1 1 d .
C140 C 0.3715(10) -0.2650(6) 0.3060(8) 0.138(5) Uani 1 1 d .
C141 C 0.3697(10) -0.2014(6) 0.2510(6) 0.114(4) Uani 1 1 d .
C142 C 0.3706(8) -0.1306(6) 0.2391(5) 0.090(3) Uani 1 1 d .
C143 C 0.3718(13) -0.0699(8) 0.1864(11) 0.184(8) Uani 1 1 d .
C144 C 0.3656(8) 0.0020(5) 0.1786(5) 0.087(2) Uani 1 1 d .
H79A H 0.1449 0.3024 0.4332 0.12(3) Uiso 1 1 calc R
H79B H 0.0463 0.3182 0.3734 0.09(2) Uiso 1 1 calc R
H79C H 0.0370 0.2433 0.4538 0.052(17) Uiso 1 1 calc R
H12A H 0.0275 -0.0213 0.7967 0.042(15) Uiso 1 1 calc R
H12B H 0.1363 -0.0514 0.7669 0.14(4) Uiso 1 1 calc R
H12C H 0.0300 -0.1088 0.8133 0.054(17) Uiso 1 1 calc R
H2 H -0.147(4) -0.078(3) 0.756(3) 0.045(15) Uiso 1 1 d .
H4 H 0.112(3) 0.017(2) 0.653(2) 0.019(11) Uiso 1 1 d .
H6 H -0.146(3) 0.010(2) 0.548(2) 0.020(11) Uiso 1 1 d .
H10 H 0.097(4) 0.202(3) 0.275(2) 0.026(13) Uiso 1 1 d .
H10A H -0.160(3) 0.310(2) 0.182(2) 0.014(10) Uiso 1 1 d .
H10B H -0.683(4) 0.285(3) 0.197(2) 0.024(12) Uiso 1 1 d .
H10C H -0.500(4) -0.017(3) 0.566(2) 0.030(12) Uiso 1 1 d .
H10D H -0.495(5) 0.267(4) 0.221(3) 0.057(18) Uiso 1 1 d .
H10E H -0.781(4) 0.338(3) 0.259(2) 0.024(12) Uiso 1 1 d .
H11 H -0.506(4) 0.046(3) 1.007(3) 0.027(12) Uiso 1 1 d .
H11A H -0.795(4) 0.145(3) 0.956(2) 0.032(13) Uiso 1 1 d .
H11B H -0.695(4) 0.036(3) 1.012(3) 0.044(15) Uiso 1 1 d .
H11C H -0.680(4) -0.029(3) 0.551(3) 0.046(15) Uiso 1 1 d .
H11D H -0.143(4) 0.212(3) 0.385(3) 0.030(13) Uiso 1 1 d .
H12 H -0.813(5) 0.273(3) 0.886(3) 0.051(16) Uiso 1 1 d .
H12F H -0.813(6) 0.390(4) 0.836(3) 0.061(19) Uiso 1 1 d .
H12G H -0.772(4) -0.095(3) 0.657(2) 0.025(12) Uiso 1 1 d .
H12H H -0.436(5) 0.279(3) 0.870(3) 0.040(15) Uiso 1 1 d .
H12D H -0.543(5) 0.517(4) 0.760(3) 0.056(17) Uiso 1 1 d .
H12E H -0.731(4) 0.510(3) 0.776(3) 0.032(13) Uiso 1 1 d .
H13A H 0.010(6) 0.245(4) 0.136(3) 0.06(2) Uiso 1 1 d .
H13B H 0.112(7) 0.280(5) 0.142(4) 0.09(2) Uiso 1 1 d .
H13C H 0.015(6) 0.326(5) 0.112(4) 0.08(2) Uiso 1 1 d .
H15 H -0.413(3) -0.136(2) 0.786(2) 0.017(10) Uiso 1 1 d .
H18 H -0.790(4) -0.167(3) 0.777(2) 0.030(12) Uiso 1 1 d .
H19 H -0.803(5) -0.240(3) 0.901(3) 0.056(17) Uiso 1 1 d .
H20 H -0.715(6) -0.303(4) 1.006(4) 0.07(2) Uiso 1 1 d .
H21 H -0.524(4) -0.297(3) 1.016(3) 0.029(12) Uiso 1 1 d .
H26 H -0.187(4) -0.331(3) 1.004(3) 0.037(14) Uiso 1 1 d .
H28 H 0.087(4) -0.236(3) 1.022(3) 0.038(14) Uiso 1 1 d .
H30 H -0.162(4) -0.118(3) 0.905(3) 0.026(12) Uiso 1 1 d .
H31A H 0.082(10) -0.371(6) 1.060(6) 0.13(4) Uiso 1 1 d .
H31B H -0.027(7) -0.394(5) 1.071(5) 0.09(3) Uiso 1 1 d .
H31C H 0.025(6) -0.365(4) 1.109(4) 0.07(2) Uiso 1 1 d .
H33 H 0.172(3) -0.132(3) 0.932(2) 0.011(11) Uiso 1 1 d .
H35 H 0.186(3) 0.075(3) 0.884(2) 0.021(11) Uiso 1 1 d .
H37 H -0.098(4) -0.037(3) 0.931(2) 0.026(12) Uiso 1 1 d .
H39 H 0.108(6) 0.161(4) 0.831(4) 0.08(2) Uiso 1 1 d .
H41 H -0.169(4) 0.259(3) 0.846(2) 0.020(11) Uiso 1 1 d .
H43 H -0.162(4) 0.051(3) 0.947(3) 0.032(13) Uiso 1 1 d .
H44A H -0.005(4) 0.304(3) 0.737(3) 0.028(12) Uiso 1 1 d .
H44B H 0.108(4) 0.287(3) 0.773(2) 0.028(12) Uiso 1 1 d .
H44C H 0.017(5) 0.325(4) 0.794(3) 0.053(17) Uiso 1 1 d .
H49 H 0.207(4) 0.055(3) 0.563(3) 0.029(12) Uiso 1 1 d .
H51 H 0.197(5) 0.194(4) 0.365(3) 0.049(17) Uiso 1 1 d .
H53 H -0.078(4) 0.103(3) 0.461(2) 0.029(13) Uiso 1 1 d .
H54A H 0.380(5) 0.100(3) 0.460(3) 0.044(15) Uiso 1 1 d .
H54B H 0.355(4) 0.185(3) 0.421(3) 0.033(13) Uiso 1 1 d .
H57 H 0.359(4) 0.076(3) 0.649(3) 0.040(15) Uiso 1 1 d .
H59 H 0.342(3) 0.162(2) 0.773(2) 0.009(9) Uiso 1 1 d .
H61 H 0.352(4) 0.283(3) 0.569(3) 0.021(12) Uiso 1 1 d .
H65A H 0.338(3) -0.073(3) 0.893(2) 0.014(10) Uiso 1 1 d .
H65B H 0.361(4) -0.033(3) 0.933(3) 0.025(12) Uiso 1 1 d .
H66A H 0.363(4) 0.448(3) 0.600(2) 0.019(11) Uiso 1 1 d .
H66B H 0.340(4) 0.405(3) 0.681(3) 0.029(12) Uiso 1 1 d .
H68 H 0.192(4) 0.391(2) 0.556(2) 0.016(11) Uiso 1 1 d .
H70 H -0.098(4) 0.434(2) 0.613(2) 0.010(10) Uiso 1 1 d .
H72 H 0.167(3) 0.457(2) 0.6950(19) 0.002(9) Uiso 1 1 d .
H74 H -0.170(4) 0.432(3) 0.531(3) 0.034(13) Uiso 1 1 d .
H76 H -0.148(4) 0.340(3) 0.404(3) 0.046(15) Uiso 1 1 d .
H78 H 0.120(5) 0.341(3) 0.511(3) 0.049(16) Uiso 1 1 d .
H83 H -0.508(5) 0.457(4) 0.498(3) 0.064(18) Uiso 1 1 d .
H84 H -0.693(6) 0.484(4) 0.475(4) 0.07(2) Uiso 1 1 d .
H85 H -0.784(4) 0.452(3) 0.402(2) 0.032(13) Uiso 1 1 d .
H88 H -0.771(5) 0.399(3) 0.325(3) 0.033(14) Uiso 1 1 d .
H90 H -0.171(3) 0.415(2) 0.712(2) 0.008(10) Uiso 1 1 d .
H92 H -0.188(5) 0.515(4) 0.815(3) 0.06(2) Uiso 1 1 d .
H94 H 0.081(4) 0.534(3) 0.716(2) 0.029(12) Uiso 1 1 d .
H96A H -0.009(5) 0.615(5) 0.775(4) 0.07(2) Uiso 1 1 d .
H96B H 0.076(6) 0.542(4) 0.835(3) 0.066(19) Uiso 1 1 d .
H96C H -0.051(6) 0.570(4) 0.842(4) 0.07(2) Uiso 1 1 d .
H98 H -0.405(3) 0.353(2) 0.364(2) 0.012(10) Uiso 1 1 d .
H112 H -0.490(5) -0.434(4) 0.851(4) 0.063(19) Uiso 1 1 d .
H113 H -0.585(4) -0.624(4) 1.023(3) 0.045(15) Uiso 1 1 d .
H114 H -0.460(6) -0.564(4) 0.935(3) 0.061(19) Uiso 1 1 d .
H115 H -0.644(6) -0.384(4) 0.866(4) 0.07(2) Uiso 1 1 d .
H13K H 1.0903 0.1770 0.6287 0.122 Uiso 1 1 calc R
H13L H 1.0830 0.1387 0.7097 0.122 Uiso 1 1 calc R
H13M H 1.0656 0.2212 0.6671 0.122 Uiso 1 1 calc R
H13P H 0.9214 0.1146 0.6991 0.137 Uiso 1 1 calc R
H13Q H 0.8987 0.1927 0.6833 0.137 Uiso 1 1 calc R
H13I H 0.9370 0.1520 0.5853 0.080 Uiso 1 1 calc R
H13J H 0.9120 0.2293 0.5703 0.080 Uiso 1 1 calc R
H13O H 0.7621 0.1198 0.6272 0.096 Uiso 1 1 calc R
H13N H 0.7389 0.1993 0.6058 0.096 Uiso 1 1 calc R
H13G H 0.7642 0.2285 0.4936 0.087 Uiso 1 1 calc R
H13H H 0.7865 0.1488 0.5153 0.087 Uiso 1 1 calc R
H13R H 0.6206 0.1783 0.4732 0.177 Uiso 1 1 calc R
H13T H 0.5883 0.2014 0.5288 0.177 Uiso 1 1 calc R
H13S H 0.6104 0.1210 0.5516 0.177 Uiso 1 1 calc R
H13D H 0.3158 -0.3395 0.2899 0.133 Uiso 1 1 calc R
H13E H 0.3586 -0.3665 0.3645 0.133 Uiso 1 1 calc R
H13F H 0.4414 -0.3435 0.3018 0.133 Uiso 1 1 calc R
H14L H 0.3096 -0.2646 0.3342 0.166 Uiso 1 1 calc R
H14K H 0.4351 -0.2628 0.3299 0.166 Uiso 1 1 calc R
H14I H 0.3054 -0.2037 0.2277 0.137 Uiso 1 1 calc R
H14J H 0.4309 -0.2024 0.2227 0.137 Uiso 1 1 calc R
H14H H 0.3077 -0.1290 0.2659 0.108 Uiso 1 1 calc R
H14G H 0.4332 -0.1289 0.2641 0.108 Uiso 1 1 calc R
H14M H 0.3128 -0.0720 0.1591 0.220 Uiso 1 1 calc R
H14N H 0.4382 -0.0691 0.1610 0.220 Uiso 1 1 calc R
H14D H 0.3719 0.0366 0.1305 0.131 Uiso 1 1 calc R
H14F H 0.4239 0.0091 0.2028 0.131 Uiso 1 1 calc R
H14E H 0.2970 0.0074 0.1975 0.131 Uiso 1 1 calc R

loop_
_atom_site_aniso_label
_atom_site_aniso_U_11
_atom_site_aniso_U_22
_atom_site_aniso_U_33
_atom_site_aniso_U_23
_atom_site_aniso_U_13
_atom_site_aniso_U_12
O1 0.0313(17) 0.0311(19) 0.0313(17) -0.0171(15) 0.0030(14) 0.0001(14)
O2 0.050(2) 0.032(2) 0.036(2) -0.0148(18) 0.0012(16) 0.0027(17)
O3 0.056(2) 0.029(2) 0.039(2) -0.0174(17) 0.0022(17) -0.0026(17)
O4 0.0325(17) 0.0296(19) 0.0276(17) -0.0116(15) 0.0011(13) -0.0008(14)
O5 0.064(3) 0.038(2) 0.037(2) -0.0211(18) 0.0058(18) -0.0039(19)
O6 0.0297(17) 0.0263(18) 0.0371(18) -0.0178(16) 0.0051(14) -0.0004(14)
C1 0.027(2) 0.028(3) 0.038(3) -0.015(2) 0.008(2) 0.002(2)
C2 0.034(3) 0.034(3) 0.027(3) -0.011(2) 0.003(2) 0.003(2)
C3 0.038(3) 0.047(3) 0.034(3) -0.020(3) 0.001(2) 0.003(2)
C4 0.026(3) 0.037(3) 0.033(3) -0.018(2) 0.003(2) 0.000(2)
C5 0.030(2) 0.030(3) 0.029(2) -0.015(2) 0.0064(19) 0.002(2)
C6 0.033(3) 0.031(3) 0.026(2) -0.015(2) 0.009(2) -0.003(2)
C7 0.034(3) 0.031(3) 0.027(2) -0.011(2) 0.003(2) 0.007(2)
C8 0.036(3) 0.038(3) 0.026(2) -0.014(2) 0.003(2) 0.001(2)
C9 0.029(2) 0.033(3) 0.033(3) -0.018(2) 0.003(2) -0.001(2)
C10 0.038(3) 0.038(3) 0.035(3) -0.015(3) 0.003(2) 0.004(2)
C11 0.040(3) 0.035(3) 0.035(3) -0.016(2) -0.011(2) 0.012(2)
C12 0.027(3) 0.043(3) 0.052(3) -0.030(3) -0.008(2) 0.007(2)
C13 0.031(2) 0.026(3) 0.045(3) -0.024(2) 0.000(2) 0.002(2)
C14 0.028(2) 0.030(3) 0.042(3) -0.021(2) -0.003(2) 0.004(2)
C15 0.022(2) 0.031(3) 0.039(3) -0.022(2) 0.006(2) -0.001(2)
C16 0.030(2) 0.029(3) 0.035(3) -0.019(2) 0.003(2) -0.002(2)
C17 0.028(2) 0.029(3) 0.045(3) -0.024(2) 0.006(2) -0.005(2)
C18 0.025(3) 0.034(3) 0.054(3) -0.026(3) -0.002(2) -0.002(2)
C19 0.028(3) 0.042(3) 0.051(3) -0.028(3) 0.005(2) -0.006(2)
C20 0.033(3) 0.046(3) 0.045(3) -0.027(3) 0.009(2) -0.007(2)
C21 0.040(3) 0.036(3) 0.035(3) -0.017(2) 0.004(2) -0.004(2)
C22 0.031(2) 0.031(3) 0.037(3) -0.023(2) 0.002(2) -0.002(2)
C23 0.040(3) 0.031(3) 0.026(2) -0.014(2) 0.003(2) -0.003(2)
C24 0.031(3) 0.026(3) 0.026(2) -0.009(2) 0.0033(19) -0.003(2)
C25 0.028(2) 0.033(3) 0.028(2) -0.017(2) 0.0051(19) -0.004(2)
C26 0.031(3) 0.035(3) 0.030(3) -0.017(2) 0.009(2) -0.004(2)
C27 0.030(2) 0.031(3) 0.030(2) -0.015(2) 0.0086(19) 0.002(2)
C28 0.025(2) 0.035(3) 0.032(3) -0.017(2) 0.002(2) 0.005(2)
C29 0.027(2) 0.027(3) 0.028(2) -0.012(2) 0.0014(19) 0.004(2)
C30 0.033(3) 0.030(3) 0.028(2) -0.014(2) 0.002(2) 0.000(2)
C31 0.045(3) 0.025(3) 0.044(3) -0.008(3) 0.009(3) 0.002(3)
C32 0.029(2) 0.029(3) 0.023(2) -0.010(2) -0.0026(18) 0.003(2)
C33 0.028(2) 0.022(3) 0.031(3) -0.012(2) -0.0022(19) 0.008(2)
C34 0.025(2) 0.032(3) 0.023(2) -0.012(2) -0.0021(18) 0.002(2)
C35 0.027(2) 0.027(3) 0.024(2) -0.013(2) -0.0007(18) -0.001(2)
C36 0.022(2) 0.029(3) 0.023(2) -0.012(2) 0.0018(17) 0.0028(19)
C37 0.024(2) 0.034(3) 0.025(2) -0.015(2) -0.0002(18) -0.001(2)
C38 0.029(2) 0.028(3) 0.023(2) -0.011(2) 0.0014(18) -0.002(2)
C39 0.025(2) 0.032(3) 0.030(3) -0.010(2) 0.0019(19) -0.001(2)
C40 0.030(2) 0.030(3) 0.035(3) -0.014(2) -0.001(2) -0.003(2)
C41 0.029(2) 0.026(3) 0.036(3) -0.013(2) -0.001(2) 0.003(2)
C42 0.028(2) 0.027(3) 0.031(2) -0.013(2) -0.0036(19) 0.005(2)
C43 0.026(2) 0.027(3) 0.032(3) -0.012(2) -0.001(2) -0.001(2)
C44 0.033(3) 0.030(3) 0.050(3) -0.012(3) 0.003(2) -0.001(2)
C45 0.028(3) 0.025(3) 0.030(2) -0.010(2) 0.0016(19) 0.004(2)
C46 0.034(3) 0.031(3) 0.039(3) -0.017(2) -0.005(2) 0.003(2)
C47 0.028(2) 0.036(3) 0.043(3) -0.026(2) 0.004(2) -0.001(2)
C48 0.030(2) 0.025(2) 0.031(2) -0.016(2) 0.0049(19) 0.000(2)
C49 0.027(2) 0.034(3) 0.029(2) -0.018(2) 0.000(2) 0.002(2)
C50 0.027(2) 0.027(3) 0.034(3) -0.019(2) 0.0037(19) 0.003(2)
C51 0.032(3) 0.027(3) 0.029(3) -0.014(2) 0.012(2) -0.001(2)
C52 0.035(3) 0.030(3) 0.025(2) -0.017(2) 0.0063(19) 0.001(2)
C53 0.030(3) 0.026(3) 0.032(3) -0.015(2) 0.002(2) -0.001(2)
C54 0.034(3) 0.036(3) 0.032(3) -0.018(3) -0.001(2) 0.006(2)
C55 0.027(2) 0.027(3) 0.031(2) -0.013(2) 0.0026(19) -0.001(2)
C56 0.024(2) 0.031(3) 0.034(3) -0.017(2) 0.0030(19) 0.005(2)
C57 0.024(2) 0.028(3) 0.036(3) -0.016(2) 0.0018(19) 0.000(2)
C58 0.023(2) 0.032(3) 0.035(3) -0.018(2) 0.0029(19) 0.002(2)
C59 0.026(2) 0.031(3) 0.032(3) -0.016(2) 0.0016(19) 0.000(2)
C60 0.026(2) 0.033(3) 0.034(3) -0.017(2) 0.0049(19) -0.004(2)
C61 0.031(3) 0.033(3) 0.035(3) -0.017(3) 0.005(2) -0.007(2)
C62 0.032(2) 0.027(3) 0.030(2) -0.017(2) 0.0052(19) -0.001(2)
C63 0.029(2) 0.030(3) 0.037(3) -0.019(2) 0.006(2) -0.006(2)
C64 0.023(2) 0.038(3) 0.037(3) -0.018(2) 0.000(2) 0.005(2)
C65 0.028(2) 0.033(3) 0.033(3) -0.015(2) 0.002(2) 0.002(2)
C66 0.027(2) 0.030(3) 0.041(3) -0.019(2) 0.002(2) -0.003(2)
C67 0.025(2) 0.024(3) 0.041(3) -0.015(2) 0.005(2) -0.004(2)
C68 0.028(2) 0.030(3) 0.033(3) -0.016(2) 0.006(2) -0.003(2)
C69 0.033(3) 0.025(3) 0.032(3) -0.014(2) 0.002(2) 0.000(2)
C70 0.026(3) 0.027(3) 0.033(3) -0.015(2) -0.0011(19) 0.001(2)
C71 0.027(2) 0.024(2) 0.030(2) -0.013(2) 0.0011(19) -0.0004(19)
C72 0.029(2) 0.022(2) 0.031(3) -0.012(2) -0.001(2) -0.005(2)
C73 0.028(2) 0.025(3) 0.032(2) -0.014(2) 0.0001(19) 0.000(2)
C74 0.027(2) 0.036(3) 0.037(3) -0.022(2) 0.004(2) -0.002(2)
C75 0.032(2) 0.027(3) 0.033(3) -0.016(2) 0.000(2) -0.001(2)
C76 0.038(3) 0.030(3) 0.040(3) -0.021(2) -0.001(2) -0.002(2)
C77 0.037(3) 0.033(3) 0.033(3) -0.020(2) 0.004(2) 0.001(2)
C78 0.025(2) 0.040(3) 0.045(3) -0.025(3) 0.003(2) -0.002(2)
C79 0.039(3) 0.056(4) 0.060(4) -0.041(3) 0.003(3) 0.001(3)
C80 0.040(3) 0.033(3) 0.041(3) -0.024(2) 0.003(2) 0.001(2)
C81 0.030(3) 0.034(3) 0.038(3) -0.022(2) 0.001(2) -0.001(2)
C82 0.031(2) 0.027(3) 0.033(3) -0.014(2) 0.005(2) -0.003(2)
C83 0.034(3) 0.033(3) 0.044(3) -0.022(3) 0.005(2) -0.002(2)
C84 0.040(3) 0.039(3) 0.038(3) -0.021(3) 0.008(2) 0.003(2)
C85 0.033(3) 0.033(3) 0.039(3) -0.014(2) 0.002(2) 0.005(2)
C86 0.029(2) 0.025(3) 0.028(2) -0.007(2) 0.0013(19) 0.005(2)
C87 0.027(2) 0.025(3) 0.030(2) -0.012(2) -0.0004(19) 0.001(2)
C88 0.030(3) 0.027(3) 0.037(3) -0.010(2) -0.005(2) 0.004(2)
C89 0.033(2) 0.023(3) 0.026(2) -0.010(2) -0.0033(19) 0.004(2)
C90 0.027(2) 0.025(2) 0.031(2) -0.016(2) -0.0026(19) 0.001(2)
C91 0.028(2) 0.025(3) 0.028(2) -0.008(2) 0.0006(19) 0.005(2)
C92 0.029(3) 0.029(3) 0.037(3) -0.017(2) 0.002(2) 0.006(2)
C93 0.040(3) 0.025(3) 0.037(3) -0.016(2) -0.004(2) 0.004(2)
C94 0.025(2) 0.025(3) 0.038(3) -0.013(2) -0.001(2) 0.001(2)
C95 0.039(3) 0.029(3) 0.029(3) -0.011(2) 0.004(2) 0.000(2)
C96 0.048(3) 0.046(4) 0.059(4) -0.037(3) 0.001(3) -0.004(3)
C97 0.035(3) 0.029(3) 0.031(3) -0.015(2) 0.006(2) 0.001(2)
C98 0.027(2) 0.025(3) 0.026(2) -0.009(2) 0.0010(18) 0.0014(19)
C99 0.033(3) 0.023(2) 0.028(2) -0.008(2) -0.004(2) 0.001(2)
C100 0.035(3) 0.021(2) 0.032(3) -0.009(2) -0.003(2) 0.000(2)
C101 0.033(3) 0.034(3) 0.043(3) -0.014(2) -0.010(2) 0.003(2)
C102 0.047(3) 0.036(3) 0.039(3) -0.018(3) -0.008(2) -0.001(3)
C103 0.045(3) 0.031(3) 0.031(3) -0.013(2) -0.004(2) 0.001(2)
C104 0.035(3) 0.025(3) 0.027(2) -0.009(2) -0.001(2) 0.002(2)
C105 0.034(3) 0.026(3) 0.026(2) -0.013(2) -0.0026(19) 0.002(2)
C106 0.040(3) 0.029(3) 0.025(2) -0.014(2) 0.001(2) -0.001(2)
C107 0.033(3) 0.029(3) 0.033(3) -0.017(2) -0.001(2) 0.001(2)
C108 0.030(3) 0.032(3) 0.028(2) -0.016(2) 0.005(2) -0.005(2)
C109 0.035(3) 0.029(3) 0.028(3) -0.015(2) -0.001(2) -0.005(2)
C110 0.037(3) 0.034(3) 0.026(2) -0.018(2) 0.007(2) -0.003(2)
C111 0.033(3) 0.032(3) 0.046(3) -0.019(3) -0.001(2) 0.000(2)
C112 0.031(3) 0.034(3) 0.047(3) -0.021(3) 0.002(2) -0.002(2)
C113 0.031(3) 0.042(3) 0.038(3) -0.025(3) 0.003(2) -0.008(2)
C114 0.022(2) 0.039(3) 0.031(2) -0.020(2) 0.0008(19) 0.005(2)
C115 0.027(2) 0.033(3) 0.027(2) -0.017(2) -0.0011(19) 0.004(2)
C116 0.025(2) 0.036(3) 0.028(2) -0.018(2) 0.0040(19) -0.002(2)
C117 0.029(2) 0.037(3) 0.018(2) -0.012(2) -0.0001(18) 0.002(2)
C118 0.029(2) 0.039(3) 0.027(2) -0.018(2) -0.0012(19) 0.001(2)
C119 0.035(3) 0.035(3) 0.034(3) -0.015(2) 0.002(2) 0.003(2)
C120 0.041(3) 0.033(3) 0.040(3) -0.016(3) -0.002(2) 0.011(2)
C121 0.026(3) 0.050(3) 0.029(3) -0.017(2) -0.001(2) 0.010(2)
C122 0.028(2) 0.037(3) 0.024(2) -0.013(2) 0.0015(19) 0.002(2)
C123 0.022(2) 0.048(3) 0.029(2) -0.020(2) 0.0013(19) 0.003(2)
C124 0.032(3) 0.029(3) 0.028(2) -0.015(2) 0.0032(19) -0.006(2)
C125 0.046(3) 0.046(4) 0.029(3) -0.016(3) 0.008(2) -0.009(3)
C126 0.043(3) 0.055(4) 0.030(3) -0.011(3) -0.002(2) -0.002(3)
Cl1 0.0749(11) 0.0526(10) 0.0722(11) -0.0156(9) 0.0005(9) 0.0103(9)
Cl2 0.0997(14) 0.0459(10) 0.0528(9) -0.0165(8) 0.0112(9) -0.0061(9)
C127 0.069(4) 0.046(4) 0.044(3) -0.020(3) -0.011(3) -0.001(3)
C128 0.070(4) 0.042(4) 0.045(4) -0.011(3) -0.002(3) -0.001(3)
C129 0.073(5) 0.061(5) 0.052(4) -0.028(4) 0.003(3) -0.009(4)
C130 0.079(5) 0.060(5) 0.059(4) -0.037(4) -0.005(4) 0.008(4)
C131 0.083(5) 0.038(4) 0.054(4) -0.025(3) 0.001(3) 0.009(3)
C132 0.078(4) 0.036(3) 0.041(3) -0.018(3) -0.007(3) 0.001(3)
C133 0.053(4) 0.106(7) 0.091(6) -0.052(5) -0.006(4) 0.008(4)
C134 0.082(6) 0.169(12) 0.097(7) -0.069(8) 0.004(5) 0.008(7)
C135 0.059(4) 0.071(5) 0.075(5) -0.039(4) 0.016(4) -0.006(4)
C136 0.067(5) 0.085(6) 0.083(6) -0.037(5) 0.015(4) 0.003(4)
C137 0.065(4) 0.070(5) 0.088(6) -0.043(4) 0.000(4) -0.003(4)
C138 0.062(5) 0.153(11) 0.144(9) -0.074(8) -0.012(5) -0.013(6)
C139 0.089(6) 0.085(6) 0.097(6) -0.047(5) 0.002(5) -0.023(5)
C140 0.106(8) 0.070(7) 0.210(14) -0.041(9) -0.046(8) 0.004(6)
C141 0.110(8) 0.096(9) 0.128(9) -0.047(7) -0.009(6) -0.033(7)
C142 0.079(6) 0.078(7) 0.105(7) -0.039(6) 0.001(5) -0.006(5)
C143 0.148(12) 0.086(10) 0.29(2) -0.067(12) -0.060(13) -0.027(9)
C144 0.100(6) 0.077(6) 0.080(5) -0.034(5) 0.007(5) -0.005(5)

loop_
_atom_type_symbol
_atom_type_description
_atom_type_scat_dispersion_real
_atom_type_scat_dispersion_imag
_atom_type_scat_source
C C 0.0033 0.0016 'International Tables Vol C Tables 4.2.6.8 and 6.1.1.4'
H H 0.0000 0.0000 'International Tables Vol C Tables 4.2.6.8 and 6.1.1.4'
O O 0.0106 0.0060 'International Tables Vol C Tables 4.2.6.8 and 6.1.1.4'
Cl Cl 0.1484 0.1585 'International Tables Vol C Tables 4.2.6.8 and 6.1.1.4'

loop_
_diffrn_radiation_wavelength
0.71073

loop_
_geom_angle_atom_site_label_1
_geom_angle_atom_site_label_2
_geom_angle_atom_site_label_3
_geom_angle
C55 O1 C54 114.4(4)
C64 O4 C65 115.7(4)
C63 O6 C66 114.6(4)
C2 C1 C6 119.9(4)
C2 C1 C7 119.3(4)
C6 C1 C7 120.8(4)
C3 C2 C1 120.4(5)
C2 C3 C4 118.8(5)
C2 C3 C126 120.3(5)
C4 C3 C126 120.9(5)
C5 C4 C3 122.4(5)
C4 C5 C6 118.4(4)
C4 C5 C48 120.5(4)
C6 C5 C48 121.0(4)
C5 C6 C1 120.2(4)
C8 C7 C1 175.8(5)
C7 C8 C9 177.3(5)
C10 C9 C8 119.8(5)
C10 C9 C14 119.5(5)
C8 C9 C14 120.6(4)
C9 C10 C11 122.3(5)
C12 C11 C10 120.5(5)
C11 C12 C13 120.2(5)
C18 C13 C14 118.8(5)
C18 C13 C12 121.9(5)
C14 C13 C12 119.4(5)
C15 C14 C13 119.7(4)
C15 C14 C9 122.2(4)
C13 C14 C9 118.0(4)
C14 C15 C16 120.7(4)
C15 C16 C17 119.7(4)
C15 C16 C22 122.7(4)
C17 C16 C22 117.5(4)
C18 C17 C19 122.6(5)
C18 C17 C16 118.1(4)
C19 C17 C16 119.2(5)
C13 C18 C17 122.9(5)
C20 C19 C17 122.0(5)
C19 C20 C21 120.3(5)
C22 C21 C20 120.5(5)
C21 C22 C23 118.1(5)
C21 C22 C16 120.4(4)
C23 C22 C16 121.5(4)
C24 C23 C22 173.3(5)
C23 C24 C25 174.6(5)
C26 C25 C30 119.6(5)
C26 C25 C24 120.4(4)
C30 C25 C24 120.0(5)
C25 C26 C27 121.6(5)
C26 C27 C28 118.1(5)
C26 C27 C31 122.1(5)
C28 C27 C31 119.7(5)
C29 C28 C27 121.7(5)
C30 C29 C28 118.9(4)
C30 C29 C32 120.5(4)
C28 C29 C32 120.6(4)
C29 C30 C25 120.1(5)
C33 C32 C37 118.5(4)
C33 C32 C29 120.2(5)
C37 C32 C29 121.2(4)
C34 C33 C32 120.8(5)
C35 C34 C33 119.5(4)
C35 C34 C65 119.8(4)
C33 C34 C65 120.7(5)
C34 C35 C36 121.4(4)
C37 C36 C35 117.6(4)
C37 C36 C38 122.1(4)
C35 C36 C38 120.3(4)
C36 C37 C32 122.1(4)
C43 C38 C39 117.4(5)
C43 C38 C36 122.0(4)
C39 C38 C36 120.6(4)
C40 C39 C38 122.3(4)
C39 C40 C41 119.3(5)
C39 C40 C44 120.8(5)
C41 C40 C44 119.8(5)
C40 C41 C42 120.3(5)
C43 C42 C41 119.0(4)
C43 C42 C45 121.2(4)
C41 C42 C45 119.8(4)
C38 C43 C42 121.6(5)
C46 C45 C42 172.2(5)
C45 C46 C47 174.4(5)
C111 C47 C46 120.3(5)
C111 C47 C115 119.2(4)
C46 C47 C115 120.5(4)
C53 C48 C49 117.3(4)
C53 C48 C5 122.1(4)
C49 C48 C5 120.6(4)
C50 C49 C48 121.8(4)
C49 C50 C51 119.3(4)
C49 C50 C54 119.9(4)
C51 C50 C54 120.8(4)
C52 C51 C50 120.8(4)
C51 C52 C53 119.0(4)
C51 C52 C62 120.6(4)
C53 C52 C62 120.3(4)
C48 C53 C52 121.8(5)
O1 C54 C50 109.3(4)
O2 C55 O1 123.8(4)
O2 C55 C56 124.0(5)
O1 C55 C56 112.1(4)
C61 C56 C57 119.8(4)
C61 C56 C55 117.9(5)
C57 C56 C55 122.0(4)
C56 C57 C58 119.9(5)
C59 C58 C57 120.1(5)
C59 C58 C64 121.6(4)
C57 C58 C64 118.1(4)
C58 C59 C60 120.1(4)
C61 C60 C59 119.5(5)
C61 C60 C63 123.0(5)
C59 C60 C63 117.3(4)
C60 C61 C56 120.7(5)
C110 C62 C108 118.1(5)
C110 C62 C52 121.2(4)
C108 C62 C52 120.7(4)
O5 C63 O6 123.7(4)
O5 C63 C60 124.0(5)
O6 C63 C60 112.3(4)
O3 C64 O4 123.7(5)
O3 C64 C58 124.4(4)
O4 C64 C58 111.8(4)
O4 C65 C34 109.3(4)
O6 C66 C67 110.7(4)
C68 C67 C72 120.0(4)
C68 C67 C66 119.7(4)
C72 C67 C66 120.2(4)
C67 C68 C69 121.4(5)
C68 C69 C70 117.6(4)
C68 C69 C73 120.4(4)
C70 C69 C73 122.0(4)
C69 C70 C71 121.4(4)
C72 C71 C70 119.4(4)
C72 C71 C89 119.5(4)
C70 C71 C89 120.9(4)
C71 C72 C67 120.0(4)
C74 C73 C78 117.8(4)
C74 C73 C69 121.6(4)
C78 C73 C69 120.6(4)
C73 C74 C75 120.1(5)
C76 C75 C74 120.5(4)
C76 C75 C80 119.6(4)
C74 C75 C80 119.8(4)
C75 C76 C77 120.0(4)
C78 C77 C76 119.2(5)
C78 C77 C79 120.7(5)
C76 C77 C79 120.0(4)
C77 C78 C73 122.5(5)
C81 C80 C75 177.4(5)
C80 C81 C82 176.0(5)
C83 C82 C81 119.6(4)
C83 C82 C87 120.0(4)
C81 C82 C87 120.4(4)
C82 C83 C84 121.9(5)
C85 C84 C83 119.3(5)
C84 C85 C86 121.1(5)
C88 C86 C85 121.7(5)
C88 C86 C87 118.5(5)
C85 C86 C87 119.8(4)
C98 C87 C86 119.6(4)
C98 C87 C82 122.5(4)
C86 C87 C82 117.9(4)
C100 C88 C86 122.5(5)
C90 C89 C94 118.4(4)
C90 C89 C71 121.1(4)
C94 C89 C71 120.3(4)
C89 C90 C91 121.2(4)
C92 C91 C90 119.0(4)
C92 C91 C95 120.0(4)
C90 C91 C95 120.9(4)
C93 C92 C91 121.3(5)
C92 C93 C94 118.9(4)
C92 C93 C96 121.2(5)
C94 C93 C96 119.9(5)
C89 C94 C93 121.1(4)
C97 C95 C91 174.2(6)
C95 C97 C118 173.8(5)
C99 C98 C87 121.0(4)
C98 C99 C104 122.6(4)
C98 C99 C100 119.4(4)
C104 C99 C100 118.0(4)
C88 C100 C101 122.1(5)
C88 C100 C99 118.9(4)
C101 C100 C99 119.0(5)
C102 C101 C100 120.5(5)
C101 C102 C103 120.4(5)
C104 C103 C102 121.9(5)
C103 C104 C99 120.0(5)
C103 C104 C105 119.3(5)
C99 C104 C105 120.7(4)
C106 C105 C104 173.2(5)
C105 C106 C107 173.7(5)
C109 C107 C110 119.2(5)
C109 C107 C106 119.4(4)
C110 C107 C106 121.4(4)
C124 C108 C62 122.2(5)
C124 C109 C107 121.6(5)
C62 C110 C107 120.5(4)
C47 C111 C112 121.8(5)
C113 C112 C111 120.4(5)
C112 C113 C114 120.9(5)
C123 C114 C113 122.0(4)
C123 C114 C115 118.6(4)
C113 C114 C115 119.4(5)
C116 C115 C114 119.3(5)
C116 C115 C47 122.5(4)
C114 C115 C47 118.2(4)
C117 C116 C115 121.1(5)
C116 C117 C118 122.9(4)
C116 C117 C122 119.9(4)
C118 C117 C122 117.2(5)
C119 C118 C117 121.2(4)
C119 C118 C97 119.1(5)
C117 C118 C97 119.7(5)
C118 C119 C120 121.1(5)
C121 C120 C119 119.7(5)
C120 C121 C122 121.6(5)
C123 C122 C121 122.8(4)
C123 C122 C117 118.0(5)
C121 C122 C117 119.1(5)
C122 C123 C114 123.0(4)
C109 C124 C108 118.5(4)
C109 C124 C125 121.4(5)
C108 C124 C125 120.1(5)
C128 C127 C132 119.8(7)
C128 C127 Cl1 120.5(5)
C132 C127 Cl1 119.7(5)
C127 C128 C129 120.6(7)
C128 C129 C130 119.1(7)
C131 C130 C129 121.7(8)
C130 C131 C132 119.2(7)
C131 C132 C127 119.5(6)
C131 C132 Cl2 120.2(5)
C127 C132 Cl2 120.2(5)
C135 C134 C133 117.1(8)
C134 C135 C136 122.7(7)
C137 C136 C135 120.0(7)
C138 C137 C136 119.5(8)
C141 C140 C139 134.4(15)
C140 C141 C142 135.6(12)
C143 C142 C141 135.4(13)
C142 C143 C144 131.7(19)
C3 C2 H2 117(3)
C1 C2 H2 123(3)
C5 C4 H4 126(3)
C3 C4 H4 112(3)
C5 C6 H6 121(2)
C1 C6 H6 118(2)
C9 C10 H10C 116(4)
C11 C10 H10C 122(4)
C12 C11 H11C 122(3)
C10 C11 H11C 118(3)
C11 C12 H12G 122(3)
C13 C12 H12G 117(3)
C14 C15 H15 118(2)
C16 C15 H15 121(2)
C13 C18 H18 116(3)
C17 C18 H18 121(3)
C20 C19 H19 122(3)
C17 C19 H19 116(3)
C19 C20 H20 122(4)
C21 C20 H20 118(4)
C22 C21 H21 119(3)
C20 C21 H21 120(3)
C25 C26 H26 116(3)
C27 C26 H26 122(3)
C29 C28 H28 124(3)
C27 C28 H28 114(3)
C29 C30 H30 120(3)
C25 C30 H30 120(3)
C27 C31 H31A 125(7)
C27 C31 H31B 114(7)
H31A C31 H31B 109(10)
C27 C31 H31C 112(5)
H31A C31 H31C 88(7)
H31B C31 H31C 104(7)
C34 C33 H33 122(3)
C32 C33 H33 117(3)
C34 C35 H35 124(3)
C36 C35 H35 115(2)
C36 C37 H37 118(3)
C32 C37 H37 120(3)
C40 C39 H39 115(4)
C38 C39 H39 122(4)
C40 C41 H41 125(3)
C42 C41 H41 114(3)
C38 C43 H43 124(3)
C42 C43 H43 114(3)
C40 C44 H44A 106(3)
C40 C44 H44B 117(3)
H44A C44 H44B 104(4)
C40 C44 H44C 115(4)
H44A C44 H44C 105(5)
H44B C44 H44C 108(5)
C50 C49 H49 119(3)
C48 C49 H49 119(3)
C52 C51 H51 124(4)
C50 C51 H51 115(4)
C48 C53 H53 121(3)
C52 C53 H53 117(3)
O1 C54 H54A 100(3)
C50 C54 H54A 114(3)
O1 C54 H54B 109(3)
C50 C54 H54B 108(3)
H54A C54 H54B 116(5)
C56 C57 H57 124(4)
C58 C57 H57 116(4)
C58 C59 H59 123(2)
C60 C59 H59 117(2)
C60 C61 H61 121(3)
C56 C61 H61 118(3)
O4 C65 H65A 115(3)
C34 C65 H65A 106(3)
O4 C65 H65B 106(3)
C34 C65 H65B 114(3)
H65A C65 H65B 106(4)
O6 C66 H66A 96(3)
C67 C66 H66A 120(3)
O6 C66 H66B 104(3)
C67 C66 H66B 114(3)
H66A C66 H66B 109(4)
C67 C68 H68 117(2)
C69 C68 H68 121(2)
C69 C70 H70 119(3)
C71 C70 H70 119(2)
C71 C72 H72 119(2)
C67 C72 H72 121(2)
C73 C74 H74 121(3)
C75 C74 H74 119(3)
C75 C76 H76 118(3)
C77 C76 H76 122(3)
C77 C78 H78 115(3)
C73 C78 H78 122(3)
C77 C79 H79A 109.5
C77 C79 H79B 109.5
H79A C79 H79B 109.5
C77 C79 H79C 109.5
H79A C79 H79C 109.5
H79B C79 H79C 109.5
C82 C83 H83 120(4)
C84 C83 H83 118(4)
C85 C84 H84 123(4)
C83 C84 H84 118(4)
C84 C85 H85 118(3)
C86 C85 H85 121(3)
C100 C88 H88 116(3)
C86 C88 H88 121(3)
C89 C90 H90 119(2)
C91 C90 H90 119(2)
C93 C92 H92 113(5)
C91 C92 H92 120(5)
C89 C94 H94 123(3)
C93 C94 H94 116(3)
C93 C96 H96A 109(4)
C93 C96 H96B 111(4)
H96A C96 H96B 126(6)
C93 C96 H96C 110(4)
H96A C96 H96C 93(6)
H96B C96 H96C 105(5)
C99 C98 H98 122(2)
C87 C98 H98 117(2)
C102 C101 H10E 121(3)
C100 C101 H10E 118(3)
C101 C102 H10B 126(3)
C103 C102 H10B 114(3)
C104 C103 H10D 111(4)
C102 C103 H10D 127(4)
C124 C108 H10 124(3)
C62 C108 H10 114(3)
C124 C109 H10A 121(3)
C107 C109 H10A 118(3)
C62 C110 H11D 120(3)
C107 C110 H11D 120(3)
C47 C111 H11 119(3)
C112 C111 H11 119(3)
C113 C112 H11B 121(3)
C111 C112 H11B 119(3)
C112 C113 H11A 126(3)
C114 C113 H11A 112(3)
C117 C116 H12H 126(4)
C115 C116 H12H 113(4)
C118 C119 H12D 120(4)
C120 C119 H12D 119(4)
C121 C120 H12E 125(3)
C119 C120 H12E 115(3)
C120 C121 H12F 127(4)
C122 C121 H12F 112(5)
C122 C123 H12 112(3)
C114 C123 H12 125(3)
C124 C125 H13A 109(5)
C124 C125 H13B 119(4)
H13A C125 H13B 107(7)
C124 C125 H13C 112(4)
H13A C125 H13C 114(6)
H13B C125 H13C 96(6)
C3 C126 H12A 109.5
C3 C126 H12B 109.5
H12A C126 H12B 109.5
C3 C126 H12C 109.5
H12A C126 H12C 109.5
H12B C126 H12C 109.5
C127 C128 H115 115(4)
C129 C128 H115 124(4)
C128 C129 H112 111(4)
C130 C129 H112 130(4)
C131 C130 H114 116(4)
C129 C130 H114 122(4)
C130 C131 H113 122(3)
C132 C131 H113 119(3)
C134 C133 H13K 109.5
C134 C133 H13L 109.5
H13K C133 H13L 109.5
C134 C133 H13M 109.5
H13K C133 H13M 109.5
H13L C133 H13M 109.5
C135 C134 H13P 108.0
C133 C134 H13P 108.0
C135 C134 H13Q 108.0
C133 C134 H13Q 108.0
H13P C134 H13Q 107.3
C134 C135 H13I 106.7
C136 C135 H13I 106.7
C134 C135 H13J 106.7
C136 C135 H13J 106.7
H13I C135 H13J 106.6
C137 C136 H13O 107.3
C135 C136 H13O 107.3
C137 C136 H13N 107.3
C135 C136 H13N 107.3
H13O C136 H13N 106.9
C138 C137 H13G 107.4
C136 C137 H13G 107.4
C138 C137 H13H 107.4
C136 C137 H13H 107.4
H13G C137 H13H 107.0
C137 C138 H13R 109.5
C137 C138 H13T 109.5
H13R C138 H13T 109.5
C137 C138 H13S 109.5
H13R C138 H13S 109.5
H13T C138 H13S 109.5
C140 C139 H13D 109.5
C140 C139 H13E 109.5
H13D C139 H13E 109.5
C140 C139 H13F 109.5
H13D C139 H13F 109.5
H13E C139 H13F 109.5
C141 C140 H14L 103.6
C139 C140 H14L 103.6
C141 C140 H14K 103.6
C139 C140 H14K 103.6
H14L C140 H14K 105.3
C140 C141 H14I 103.3
C142 C141 H14I 103.3
C140 C141 H14J 103.3
C142 C141 H14J 103.3
H14I C141 H14J 105.2
C143 C142 H14H 103.3
C141 C142 H14H 103.3
C143 C142 H14G 103.3
C141 C142 H14G 103.3
H14H C142 H14G 105.2
C142 C143 H14M 104.3
C144 C143 H14M 104.3
C142 C143 H14N 104.3
C144 C143 H14N 104.3
H14M C143 H14N 105.6
C143 C144 H14D 109.5
C143 C144 H14F 109.5
H14D C144 H14F 109.5
C143 C144 H14E 109.5
H14D C144 H14E 109.5
H14F C144 H14E 109.5

loop_
_geom_bond_atom_site_label_1
_geom_bond_atom_site_label_2
_geom_bond_distance
O1 C55 1.358(6)
O1 C54 1.459(6)
O2 C55 1.200(6)
O3 C64 1.201(6)
O4 C64 1.346(6)
O4 C65 1.454(6)
O5 C63 1.203(6)
O6 C63 1.352(6)
O6 C66 1.454(6)
C1 C2 1.398(7)
C1 C6 1.403(7)
C1 C7 1.434(7)
C2 C3 1.386(7)
C3 C4 1.391(7)
C3 C126 1.527(7)
C4 C5 1.389(7)
C5 C6 1.396(7)
C5 C48 1.495(6)
C7 C8 1.205(7)
C8 C9 1.431(7)
C9 C10 1.373(7)
C9 C14 1.445(7)
C10 C11 1.390(8)
C11 C12 1.367(8)
C12 C13 1.438(7)
C13 C18 1.385(7)
C13 C14 1.435(7)
C14 C15 1.394(7)
C15 C16 1.410(7)
C16 C17 1.436(7)
C16 C22 1.452(7)
C17 C18 1.394(8)
C17 C19 1.413(7)
C19 C20 1.349(8)
C20 C21 1.418(7)
C21 C22 1.376(7)
C22 C23 1.450(7)
C23 C24 1.203(7)
C24 C25 1.438(7)
C25 C26 1.387(8)
C25 C30 1.401(7)
C26 C27 1.388(7)
C27 C28 1.400(7)
C27 C31 1.498(8)
C28 C29 1.396(7)
C29 C30 1.396(7)
C29 C32 1.490(7)
C32 C33 1.395(7)
C32 C37 1.400(7)
C33 C34 1.395(7)
C34 C35 1.391(7)
C34 C65 1.513(7)
C35 C36 1.405(6)
C36 C37 1.398(7)
C36 C38 1.487(7)
C38 C43 1.393(7)
C38 C39 1.401(7)
C39 C40 1.377(7)
C40 C41 1.387(7)
C40 C44 1.512(7)
C41 C42 1.405(7)
C42 C43 1.394(7)
C42 C45 1.443(7)
C45 C46 1.182(7)
C46 C47 1.438(7)
C47 C111 1.382(7)
C47 C115 1.449(7)
C48 C53 1.396(7)
C48 C49 1.405(6)
C49 C50 1.384(7)
C50 C51 1.392(7)
C50 C54 1.518(7)
C51 C52 1.385(7)
C52 C53 1.398(7)
C52 C62 1.482(7)
C55 C56 1.492(7)
C56 C61 1.391(7)
C56 C57 1.396(7)
C57 C58 1.396(7)
C58 C59 1.389(7)
C58 C64 1.493(7)
C59 C60 1.406(7)
C60 C61 1.384(7)
C60 C63 1.481(7)
C62 C110 1.392(7)
C62 C108 1.415(6)
C66 C67 1.508(7)
C67 C68 1.384(7)
C67 C72 1.393(7)
C68 C69 1.399(7)
C69 C70 1.400(7)
C69 C73 1.492(6)
C70 C71 1.400(6)
C71 C72 1.385(7)
C71 C89 1.501(7)
C73 C74 1.400(7)
C73 C78 1.408(7)
C74 C75 1.413(7)
C75 C76 1.393(7)
C75 C80 1.437(7)
C76 C77 1.395(7)
C77 C78 1.386(7)
C77 C79 1.517(7)
C80 C81 1.195(7)
C81 C82 1.437(7)
C82 C83 1.368(7)
C82 C87 1.442(7)
C83 C84 1.416(8)
C84 C85 1.374(8)
C85 C86 1.417(7)
C86 C88 1.395(7)
C86 C87 1.433(7)
C87 C98 1.407(7)
C88 C100 1.390(7)
C89 C90 1.395(7)
C89 C94 1.397(7)
C90 C91 1.397(7)
C91 C92 1.395(7)
C91 C95 1.439(7)
C92 C93 1.378(7)
C93 C94 1.409(7)
C93 C96 1.522(7)
C95 C97 1.203(7)
C97 C118 1.447(7)
C98 C99 1.395(7)
C99 C104 1.436(7)
C99 C100 1.439(7)
C100 C101 1.431(7)
C101 C102 1.365(8)
C102 C103 1.395(8)
C103 C104 1.368(7)
C104 C105 1.452(7)
C105 C106 1.198(7)
C106 C107 1.430(7)
C107 C109 1.396(7)
C107 C110 1.415(7)
C108 C124 1.388(7)
C109 C124 1.382(7)
C111 C112 1.414(7)
C112 C113 1.357(8)
C113 C114 1.428(7)
C114 C123 1.390(7)
C114 C115 1.445(6)
C115 C116 1.397(7)
C116 C117 1.395(7)
C117 C118 1.445(7)
C117 C122 1.447(7)
C118 C119 1.354(8)
C119 C120 1.424(8)
C120 C121 1.359(8)
C121 C122 1.417(8)
C122 C123 1.388(7)
C124 C125 1.505(7)
Cl1 C127 1.738(7)
Cl2 C132 1.727(7)
C127 C128 1.370(9)
C127 C132 1.412(9)
C128 C129 1.377(11)
C129 C130 1.387(11)
C130 C131 1.370(10)
C131 C132 1.386(10)
C133 C134 1.490(12)
C134 C135 1.449(12)
C135 C136 1.483(10)
C136 C137 1.469(12)
C137 C138 1.468(11)
C139 C140 1.407(15)
C140 C141 1.345(16)
C141 C142 1.437(16)
C142 C143 1.285(18)
C143 C144 1.498(18)
C2 H2 0.95(6)
C4 H4 0.90(5)
C6 H6 1.02(4)
C10 H10C 0.83(6)
C11 H11C 1.03(6)
C12 H12G 0.85(5)
C15 H15 1.02(4)
C18 H18 1.00(5)
C19 H19 1.02(6)
C20 H20 0.97(7)
C21 H21 1.08(5)
C26 H26 1.03(6)
C28 H28 1.02(6)
C30 H30 0.95(6)
C31 H31A 0.94(13)
C31 H31B 0.83(10)
C31 H31C 1.01(8)
C33 H33 0.84(5)
C35 H35 1.07(5)
C37 H37 0.98(5)
C39 H39 1.06(8)
C41 H41 0.98(5)
C43 H43 0.93(6)
C44 H44A 1.03(5)
C44 H44B 1.00(5)
C44 H44C 0.96(7)
C49 H49 1.05(5)
C51 H51 0.86(6)
C53 H53 0.96(5)
C54 H54A 0.98(7)
C54 H54B 0.98(6)
C57 H57 0.90(6)
C59 H59 1.00(4)
C61 H61 0.91(5)
C65 H65A 0.96(5)
C65 H65B 0.98(5)
C66 H66A 0.96(5)
C66 H66B 1.02(5)
C68 H68 0.98(5)
C70 H70 0.93(4)
C72 H72 0.91(4)
C74 H74 1.03(6)
C76 H76 1.07(6)
C78 H78 1.04(6)
C79 H79A 1.0800
C79 H79B 1.0800
C79 H79C 1.0800
C83 H83 1.07(7)
C84 H84 1.02(8)
C85 H85 1.00(5)
C88 H88 0.90(6)
C90 H90 0.91(4)
C92 H92 0.81(7)
C94 H94 1.05(5)
C96 H96A 0.95(9)
C96 H96B 1.15(7)
C96 H96C 1.02(8)
C98 H98 1.03(4)
C101 H10E 0.97(5)
C102 H10B 1.07(5)
C103 H10D 0.98(7)
C108 H10 0.86(6)
C109 H10A 0.95(5)
C110 H11D 0.92(5)
C111 H11 0.98(6)
C112 H11B 1.03(6)
C113 H11A 0.97(5)
C116 H12H 0.87(6)
C119 H12D 1.03(7)
C120 H12E 1.03(6)
C121 H12F 0.93(7)
C123 H12 1.07(6)
C125 H13A 0.86(8)
C125 H13B 1.04(9)
C125 H13C 1.02(9)
C126 H12A 1.0800
C126 H12B 1.0800
C126 H12C 1.0800
C128 H115 1.00(8)
C129 H112 1.02(7)
C130 H114 1.00(8)
C131 H113 1.00(7)
C133 H13K 0.9800
C133 H13L 0.9800
C133 H13M 0.9800
C134 H13P 0.9900
C134 H13Q 0.9900
C135 H13I 0.9900
C135 H13J 0.9900
C136 H13O 0.9900
C136 H13N 0.9900
C137 H13G 0.9900
C137 H13H 0.9900
C138 H13R 0.9800
C138 H13T 0.9800
C138 H13S 0.9800
C139 H13D 0.9800
C139 H13E 0.9800
C139 H13F 0.9800
C140 H14L 0.9900
C140 H14K 0.9900
C141 H14I 0.9900
C141 H14J 0.9900
C142 H14H 0.9900
C142 H14G 0.9900
C143 H14M 0.9900
C143 H14N 0.9900
C144 H14D 0.9800
C144 H14F 0.9800
C144 H14E 0.9800

loop_
_geom_torsion_atom_site_label_1
_geom_torsion_atom_site_label_2
_geom_torsion_atom_site_label_3
_geom_torsion_atom_site_label_4
_geom_torsion
C6 C1 C2 C3 1.3(8)
C7 C1 C2 C3 -176.6(5)
C1 C2 C3 C4 0.4(8)
C1 C2 C3 C126 178.1(5)
C2 C3 C4 C5 -1.4(8)
C126 C3 C4 C5 -179.1(5)
C3 C4 C5 C6 0.6(8)
C3 C4 C5 C48 176.6(5)
C4 C5 C6 C1 1.2(7)
C48 C5 C6 C1 -174.8(5)
C2 C1 C6 C5 -2.1(7)
C7 C1 C6 C5 175.8(5)
C2 C1 C7 C8 75(7)
C6 C1 C7 C8 -103(7)
C1 C7 C8 C9 100(13)
C7 C8 C9 C10 -3(12)
C7 C8 C9 C14 18E1(10)
C8 C9 C10 C11 178.5(5)
C14 C9 C10 C11 -2.5(8)
C9 C10 C11 C12 2.0(9)
C10 C11 C12 C13 -0.1(8)
C11 C12 C13 C18 179.8(5)
C11 C12 C13 C14 -1.1(7)
C18 C13 C14 C15 0.8(7)
C12 C13 C14 C15 -178.3(5)
C18 C13 C14 C9 179.6(5)
C12 C13 C14 C9 0.6(7)
C10 C9 C14 C15 180.0(5)
C8 C9 C14 C15 -1.0(7)
C10 C9 C14 C13 1.2(7)
C8 C9 C14 C13 -179.8(5)
C13 C14 C15 C16 1.1(7)
C9 C14 C15 C16 -177.7(5)
C14 C15 C16 C17 -2.2(7)
C14 C15 C16 C22 176.7(5)
C15 C16 C17 C18 1.4(7)
C22 C16 C17 C18 -177.5(4)
C15 C16 C17 C19 -179.9(5)
C22 C16 C17 C19 1.1(7)
C14 C13 C18 C17 -1.6(7)
C12 C13 C18 C17 177.5(5)
C19 C17 C18 C13 -178.1(5)
C16 C17 C18 C13 0.5(7)
C18 C17 C19 C20 177.7(5)
C16 C17 C19 C20 -0.9(8)
C17 C19 C20 C21 -0.1(8)
C19 C20 C21 C22 0.9(8)
C20 C21 C22 C23 -179.7(5)
C20 C21 C22 C16 -0.6(8)
C15 C16 C22 C21 -179.3(5)
C17 C16 C22 C21 -0.4(7)
C15 C16 C22 C23 -0.2(7)
C17 C16 C22 C23 178.7(4)
C21 C22 C23 C24 1(5)
C16 C22 C23 C24 -18E1(10)
C22 C23 C24 C25 -24(9)
C23 C24 C25 C26 72(6)
C23 C24 C25 C30 -106(6)
C30 C25 C26 C27 -0.2(7)
C24 C25 C26 C27 -177.7(4)
C25 C26 C27 C28 1.8(7)
C25 C26 C27 C31 179.5(5)
C26 C27 C28 C29 -2.1(7)
C31 C27 C28 C29 -179.9(5)
C27 C28 C29 C30 0.7(7)
C27 C28 C29 C32 -179.6(4)
C28 C29 C30 C25 0.9(7)
C32 C29 C30 C25 -178.8(4)
C26 C25 C30 C29 -1.2(7)
C24 C25 C30 C29 176.3(4)
C30 C29 C32 C33 -144.6(5)
C28 C29 C32 C33 35.7(6)
C30 C29 C32 C37 32.2(6)
C28 C29 C32 C37 -147.4(4)
C37 C32 C33 C34 0.0(7)
C29 C32 C33 C34 176.9(4)
C32 C33 C34 C35 1.0(7)
C32 C33 C34 C65 -179.6(4)
C33 C34 C35 C36 -2.2(6)
C65 C34 C35 C36 178.4(4)
C34 C35 C36 C37 2.3(6)
C34 C35 C36 C38 -175.6(4)
C35 C36 C37 C32 -1.2(6)
C38 C36 C37 C32 176.6(4)
C33 C32 C37 C36 0.1(7)
C29 C32 C37 C36 -176.8(4)
C37 C36 C38 C43 22.4(7)
C35 C36 C38 C43 -159.8(4)
C37 C36 C38 C39 -156.6(4)
C35 C36 C38 C39 21.2(6)
C43 C38 C39 C40 -0.9(7)
C36 C38 C39 C40 178.1(4)
C38 C39 C40 C41 -0.4(7)
C38 C39 C40 C44 -177.5(5)
C39 C40 C41 C42 0.3(7)
C44 C40 C41 C42 177.5(5)
C40 C41 C42 C43 1.0(7)
C40 C41 C42 C45 -174.8(4)
C39 C38 C43 C42 2.2(7)
C36 C38 C43 C42 -176.8(4)
C41 C42 C43 C38 -2.3(7)
C45 C42 C43 C38 173.4(4)
C43 C42 C45 C46 -94(4)
C41 C42 C45 C46 82(4)
C42 C45 C46 C47 17(9)
C45 C46 C47 C111 83(6)
C45 C46 C47 C115 -96(6)
C4 C5 C48 C53 -161.6(5)
C6 C5 C48 C53 14.3(7)
C4 C5 C48 C49 15.8(7)
C6 C5 C48 C49 -168.3(5)
C53 C48 C49 C50 1.3(7)
C5 C48 C49 C50 -176.2(4)
C48 C49 C50 C51 -0.6(7)
C48 C49 C50 C54 178.1(5)
C49 C50 C51 C52 0.0(7)
C54 C50 C51 C52 -178.7(4)
C50 C51 C52 C53 -0.2(7)
C50 C51 C52 C62 176.9(4)
C49 C48 C53 C52 -1.6(7)
C5 C48 C53 C52 175.9(4)
C51 C52 C53 C48 1.1(7)
C62 C52 C53 C48 -176.1(4)
C55 O1 C54 C50 -79.2(5)
C49 C50 C54 O1 -35.7(6)
C51 C50 C54 O1 142.9(5)
C54 O1 C55 O2 -10.5(6)
C54 O1 C55 C56 166.7(4)
O2 C55 C56 C61 -11.2(7)
O1 C55 C56 C61 171.6(4)
O2 C55 C56 C57 162.7(5)
O1 C55 C56 C57 -14.5(6)
C61 C56 C57 C58 0.2(7)
C55 C56 C57 C58 -173.6(4)
C56 C57 C58 C59 0.1(7)
C56 C57 C58 C64 174.6(4)
C57 C58 C59 C60 0.0(7)
C64 C58 C59 C60 -174.3(4)
C58 C59 C60 C61 -0.3(7)
C58 C59 C60 C63 175.0(4)
C59 C60 C61 C56 0.6(7)
C63 C60 C61 C56 -174.4(4)
C57 C56 C61 C60 -0.5(7)
C55 C56 C61 C60 173.5(4)
C51 C52 C62 C110 -144.0(5)
C53 C52 C62 C110 33.1(7)
C51 C52 C62 C108 34.7(7)
C53 C52 C62 C108 -148.2(5)
C66 O6 C63 O5 -13.0(6)
C66 O6 C63 C60 166.2(4)
C61 C60 C63 O5 163.3(5)
C59 C60 C63 O5 -11.8(7)
C61 C60 C63 O6 -15.8(6)
C59 C60 C63 O6 169.1(4)
C65 O4 C64 O3 -10.5(7)
C65 O4 C64 C58 167.8(4)
C59 C58 C64 O3 163.8(5)
C57 C58 C64 O3 -10.6(7)
C59 C58 C64 O4 -14.5(6)
C57 C58 C64 O4 171.1(4)
C64 O4 C65 C34 -81.3(5)
C35 C34 C65 O4 -40.8(6)
C33 C34 C65 O4 139.8(4)
C63 O6 C66 C67 -76.9(5)
O6 C66 C67 C68 -35.0(6)
O6 C66 C67 C72 143.2(5)
C72 C67 C68 C69 0.7(7)
C66 C67 C68 C69 178.9(5)
C67 C68 C69 C70 -0.4(7)
C67 C68 C69 C73 -179.2(4)
C68 C69 C70 C71 -0.8(7)
C73 C69 C70 C71 178.1(4)
C69 C70 C71 C72 1.6(7)
C69 C70 C71 C89 -173.5(5)
C70 C71 C72 C67 -1.3(7)
C89 C71 C72 C67 173.9(4)
C68 C67 C72 C71 0.2(7)
C66 C67 C72 C71 -178.0(4)
C68 C69 C73 C74 -171.5(5)
C70 C69 C73 C74 9.7(7)
C68 C69 C73 C78 8.3(7)
C70 C69 C73 C78 -170.5(5)
C78 C73 C74 C75 0.8(7)
C69 C73 C74 C75 -179.4(4)
C73 C74 C75 C76 -1.4(7)
C73 C74 C75 C80 176.6(5)
C74 C75 C76 C77 1.5(8)
C80 C75 C76 C77 -176.5(5)
C75 C76 C77 C78 -1.0(8)
C75 C76 C77 C79 174.4(5)
C76 C77 C78 C73 0.3(8)
C79 C77 C78 C73 -175.0(5)
C74 C73 C78 C77 -0.3(8)
C69 C73 C78 C77 180.0(5)
C76 C75 C80 C81 55(11)
C74 C75 C80 C81 -123(11)
C75 C80 C81 C82 163(8)
C80 C81 C82 C83 -40(8)
C80 C81 C82 C87 139(7)
C81 C82 C83 C84 176.0(5)
C87 C82 C83 C84 -3.9(8)
C82 C83 C84 C85 2.9(8)
C83 C84 C85 C86 -0.4(8)
C84 C85 C86 C88 177.7(5)
C84 C85 C86 C87 -1.0(8)
C88 C86 C87 C98 1.1(7)
C85 C86 C87 C98 179.9(5)
C88 C86 C87 C82 -178.6(4)
C85 C86 C87 C82 0.1(7)
C83 C82 C87 C98 -177.5(5)
C81 C82 C87 C98 2.7(7)
C83 C82 C87 C86 2.3(7)
C81 C82 C87 C86 -177.6(4)
C85 C86 C88 C100 -178.9(5)
C87 C86 C88 C100 -0.2(7)
C72 C71 C89 C90 -145.5(5)
C70 C71 C89 C90 29.7(7)
C72 C71 C89 C94 29.8(7)
C70 C71 C89 C94 -155.0(5)
C94 C89 C90 C91 0.9(7)
C71 C89 C90 C91 176.3(4)
C89 C90 C91 C92 -3.2(7)
C89 C90 C91 C95 172.6(5)
C90 C91 C92 C93 3.2(7)
C95 C91 C92 C93 -172.7(5)
C91 C92 C93 C94 -0.8(8)
C91 C92 C93 C96 178.5(5)
C90 C89 C94 C93 1.5(7)
C71 C89 C94 C93 -173.9(5)
C92 C93 C94 C89 -1.6(7)
C96 C93 C94 C89 179.1(5)
C92 C91 C95 C97 95(5)
C90 C91 C95 C97 -81(5)
C91 C95 C97 C118 -34(9)
C86 C87 C98 C99 -0.8(7)
C82 C87 C98 C99 179.0(4)
C87 C98 C99 C104 179.3(5)
C87 C98 C99 C100 -0.6(7)
C86 C88 C100 C101 178.5(5)
C86 C88 C100 C99 -1.1(7)
C98 C99 C100 C88 1.5(7)
C104 C99 C100 C88 -178.4(5)
C98 C99 C100 C101 -178.1(4)
C104 C99 C100 C101 2.0(7)
C88 C100 C101 C102 179.3(5)
C99 C100 C101 C102 -1.1(7)
C100 C101 C102 C103 -0.8(8)
C101 C102 C103 C104 1.8(8)
C102 C103 C104 C99 -0.9(8)
C102 C103 C104 C105 -179.4(5)
C98 C99 C104 C103 179.1(5)
C100 C99 C104 C103 -1.0(7)
C98 C99 C104 C105 -2.4(7)
C100 C99 C104 C105 177.5(4)
C103 C104 C105 C106 1(5)
C99 C104 C105 C106 -177(4)
C104 C105 C106 C107 -5(8)
C105 C106 C107 C109 51(5)
C105 C106 C107 C110 -125(5)
C110 C62 C108 C124 -0.4(7)
C52 C62 C108 C124 -179.1(4)
C110 C107 C109 C124 2.1(7)
C106 C107 C109 C124 -174.6(5)
C108 C62 C110 C107 0.8(7)
C52 C62 C110 C107 179.5(4)
C109 C107 C110 C62 -1.6(7)
C106 C107 C110 C62 175.0(4)
C46 C47 C111 C112 -174.6(5)
C115 C47 C111 C112 3.7(7)
C47 C111 C112 C113 -1.6(8)
C111 C112 C113 C114 -2.0(8)
C112 C113 C114 C123 -175.0(5)
C112 C113 C114 C115 3.3(7)
C123 C114 C115 C116 -1.9(6)
C113 C114 C115 C116 179.7(4)
C123 C114 C115 C47 177.2(4)
C113 C114 C115 C47 -1.2(6)
C111 C47 C115 C116 176.8(5)
C46 C47 C115 C116 -4.9(7)
C111 C47 C115 C114 -2.3(7)
C46 C47 C115 C114 176.1(4)
C114 C115 C116 C117 3.6(7)
C47 C115 C116 C117 -175.5(4)
C115 C116 C117 C118 177.3(4)
C115 C116 C117 C122 -2.6(7)
C116 C117 C118 C119 -178.3(5)
C122 C117 C118 C119 1.6(6)
C116 C117 C118 C97 -0.8(7)
C122 C117 C118 C97 179.0(4)
C95 C97 C118 C119 0(5)
C95 C97 C118 C117 -18E1(10)
C117 C118 C119 C120 -0.4(7)
C97 C118 C119 C120 -177.8(4)
C118 C119 C120 C121 -0.3(8)
C119 C120 C121 C122 -0.4(8)
C120 C121 C122 C123 179.4(5)
C120 C121 C122 C117 1.7(7)
C116 C117 C122 C123 -0.2(6)
C118 C117 C122 C123 179.9(4)
C116 C117 C122 C121 177.6(4)
C118 C117 C122 C121 -2.2(6)
C121 C122 C123 C114 -175.8(5)
C117 C122 C123 C114 1.9(7)
C113 C114 C123 C122 177.5(4)
C115 C114 C123 C122 -0.9(7)
C107 C109 C124 C108 -1.7(7)
C107 C109 C124 C125 178.1(5)
C62 C108 C124 C109 0.8(7)
C62 C108 C124 C125 -178.9(5)
C132 C127 C128 C129 -0.7(9)
Cl1 C127 C128 C129 180.0(5)
C127 C128 C129 C130 0.4(10)
C128 C129 C130 C131 0.1(10)
C129 C130 C131 C132 -0.3(10)
C130 C131 C132 C127 0.0(9)
C130 C131 C132 Cl2 -177.6(5)
C128 C127 C132 C131 0.4(9)
Cl1 C127 C132 C131 179.8(5)
C128 C127 C132 Cl2 178.1(5)
Cl1 C127 C132 Cl2 -2.5(7)
C133 C134 C135 C136 178.8(9)
C134 C135 C136 C137 -175.2(10)
C135 C136 C137 C138 -179.6(10)
C139 C140 C141 C142 -179.1(12)
C140 C141 C142 C143 177.7(17)
C141 C142 C143 C144 175.4(13)

loop_
_cod_related_entry_id
_cod_related_entry_database
_cod_related_entry_code
1 ChemSpider 30651958
